data_1553226
loop_
_publ_author_name
'Zhang, Zhiguo'
'Qian, Jingjing'
'Zhang, Guisheng'
'Ma, Nana'
'Liu, Qingfeng'
'Liu, Tongxin'
'Sun, Kai'
'Shi, Lei'

_publ_section_title
;
 Copper(i) catalyzed C(sp2)--N bond formation: synthesis of
 pyrrolo[3,2-c]quinolinone derivatives
;
_journal_issue 3
_journal_name_full 'Organic Chemistry Frontiers'
_journal_page_first 344
_journal_paper_doi 10.1039/C5QO00417A
_journal_volume 3
_journal_year 2016
_chemical_formula_moiety 'C23 H14 Cl2 N2 O'
_chemical_formula_sum 'C23 H14 Cl2 N2 O'
_chemical_formula_weight 405.26
_space_group_crystal_system monoclinic
_space_group_IT_number 14
_space_group_name_Hall '-P 2ybc'
_space_group_name_H-M_alt 'P 1 21/c 1'
_atom_sites_solution_hydrogens geom
_atom_sites_solution_primary direct
_atom_sites_solution_secondary difmap
_audit_creation_date 2014-07-16
_audit_creation_method
;
Olex2 1.2
(compiled 2014.06.27 svn.r2953 for OlexSys, GUI svn.r4855)
;
_audit_update_record
;
2015-03-27 deposited with the CCDC.
2016-01-11 downloaded from the CCDC.
;
_cell_angle_alpha 90.00
_cell_angle_beta 112.585(4)
_cell_angle_gamma 90.00
_cell_formula_units_Z 4
_cell_length_a 8.9936(3)
_cell_length_b 20.9137(5)
_cell_length_c 10.6975(4)
_cell_measurement_reflns_used 7377
_cell_measurement_temperature 100.01(10)
_cell_measurement_theta_max 73.1290
_cell_measurement_theta_min 5.3150
_cell_volume 1857.78(12)
_computing_cell_refinement
;
CrysAlisPro, Agilent Technologies,
Version 1.171.36.32 (release 02-08-2013 CrysAlis171 .NET)
(compiled Aug  2 2013,16:46:58)
;
_computing_data_collection
;
CrysAlisPro, Agilent Technologies,
Version 1.171.36.32 (release 02-08-2013 CrysAlis171 .NET)
(compiled Aug  2 2013,16:46:58)
;
_computing_data_reduction
;
CrysAlisPro, Agilent Technologies,
Version 1.171.36.32 (release 02-08-2013 CrysAlis171 .NET)
(compiled Aug  2 2013,16:46:58)
;
_computing_molecular_graphics 'Olex2 (Dolomanov et al., 2009)'
_computing_publication_material 'Olex2 (Dolomanov et al., 2009)'
_computing_structure_refinement 'ShelXL-1997 (Sheldrick, 2008)'
_computing_structure_solution 'ShelXS (Sheldrick, 2008)'
_diffrn_ambient_temperature 100.01(10)
_diffrn_detector_area_resol_mean 10.6525
_diffrn_measured_fraction_theta_full 0.999
_diffrn_measured_fraction_theta_max 0.999
_diffrn_measurement_device_type 'SuperNova, Dual, Cu at zero, Atlas'
_diffrn_measurement_method '\w scans'
_diffrn_orient_matrix_UB_11 0.1801817000
_diffrn_orient_matrix_UB_12 0.0172607000
_diffrn_orient_matrix_UB_13 0.0509047000
_diffrn_orient_matrix_UB_21 -0.0018264000
_diffrn_orient_matrix_UB_22 -0.0125444000
_diffrn_orient_matrix_UB_23 -0.1425004000
_diffrn_orient_matrix_UB_31 -0.0445519000
_diffrn_orient_matrix_UB_32 0.0704534000
_diffrn_orient_matrix_UB_33 -0.0379287000
_diffrn_radiation_monochromator mirror
_diffrn_radiation_type CuK\a
_diffrn_radiation_wavelength 1.54184
_diffrn_reflns_av_R_equivalents 0.0289
_diffrn_reflns_av_unetI/netI 0.0221
_diffrn_reflns_limit_h_max 10
_diffrn_reflns_limit_h_min -10
_diffrn_reflns_limit_k_max 25
_diffrn_reflns_limit_k_min -23
_diffrn_reflns_limit_l_max 12
_diffrn_reflns_limit_l_min -13
_diffrn_reflns_number 16358
_diffrn_reflns_theta_full 70.08
_diffrn_reflns_theta_max 70.08
_diffrn_reflns_theta_min 4.23
_diffrn_source 'SuperNova (Cu) X-ray Source'
_exptl_absorpt_coefficient_mu 3.274
_exptl_absorpt_correction_T_max 1.00000
_exptl_absorpt_correction_T_min 0.79501
_exptl_absorpt_correction_type multi-scan
_exptl_absorpt_process_details
;
CrysAlisPro, Agilent Technologies,
Version 1.171.36.32 (release 02-08-2013 CrysAlis171 .NET)
(compiled Aug  2 2013,16:46:58)
Empirical absorption correction using spherical harmonics,
 implemented in SCALE3 ABSPACK scaling algorithm.
;
_exptl_crystal_colour 'clear light colourless'
_exptl_crystal_colour_lustre clear
_exptl_crystal_colour_modifier light
_exptl_crystal_colour_primary colourless
_exptl_crystal_density_diffrn 1.449
_exptl_crystal_density_method 'not measured'
_exptl_crystal_F_000 832
_exptl_crystal_size_max 0.05
_exptl_crystal_size_mid 0.05
_exptl_crystal_size_min 0.03
_refine_diff_density_max 0.834
_refine_diff_density_min -0.473
_refine_diff_density_rms 0.056
_refine_ls_extinction_method none
_refine_ls_goodness_of_fit_ref 1.031
_refine_ls_hydrogen_treatment constr
_refine_ls_matrix_type full
_refine_ls_number_parameters 253
_refine_ls_number_reflns 3521
_refine_ls_number_restraints 0
_refine_ls_restrained_S_all 1.031
_refine_ls_R_factor_all 0.0479
_refine_ls_R_factor_gt 0.0417
_refine_ls_shift/su_max 0.000
_refine_ls_shift/su_mean 0.000
_refine_ls_structure_factor_coef Fsqd
_refine_ls_weighting_details 'calc w=1/[\s^2^(Fo^2^)+(0.0434P)^2^+2.0432P] where P=(Fo^2^+2Fc^2^)/3'
_refine_ls_weighting_scheme calc
_refine_ls_wR_factor_gt 0.0991
_refine_ls_wR_factor_ref 0.1029
_reflns_number_gt 3092
_reflns_number_total 3521
_reflns_threshold_expression >2sigma(I)
_cod_data_source_file c5qo00417a2.cif
_cod_data_source_block hnu_m405_1
_cod_original_cell_volume 1857.79(10)
_cod_database_code 1553226
_reflns_odcompleteness_completeness 99.97
_reflns_odcompleteness_iscentric 1
_reflns_odcompleteness_theta 67.29
_olex2_refinement_description
;
1. Fixed Uiso
 At 1.2 times of:
  All C(H) groups
2.a Aromatic/amide H refined with riding coordinates:
 C2(H2), C9(H9), C10(H10), C12(H12), C14(H14), C16(H16), C17(H17), C18(H18),
 C20(H20), C21(H21), C23(H23), C24(H24), C25(H25), C26(H26)
;
_olex2_submission_special_instructions 'No special instructions were received'

loop_
_space_group_symop_id
_space_group_symop_operation_xyz
1 'x, y, z'
2 '-x, y+1/2, -z+1/2'
3 '-x, -y, -z'
4 'x, -y-1/2, z-1/2'

loop_
_atom_site_label
_atom_site_type_symbol
_atom_site_fract_x
_atom_site_fract_y
_atom_site_fract_z
_atom_site_U_iso_or_equiv
_atom_site_adp_type
_atom_site_occupancy
_atom_site_calc_flag
_atom_site_refinement_flags_posn
Cl1 Cl 0.24031(7) 0.26286(3) 0.96111(6) 0.03402(16) Uani 1 d .
Cl2 Cl 1.14724(8) 0.72117(3) 0.37707(6) 0.03522(16) Uani 1 d .
O1 O 1.15368(17) 0.50987(7) 0.78516(15) 0.0256(3) Uani 1 d .
C2 C 0.4108(3) 0.55285(10) 0.6507(2) 0.0247(4) Uani 1 d .
H2 H 0.3035 0.5543 0.6408 0.030 Uiso 1 calc R
N3 N 0.8968(2) 0.54941(8) 0.69179(18) 0.0227(4) Uani 1 d .
C4 C 1.0134(2) 0.50798(10) 0.7758(2) 0.0210(4) Uani 1 d .
N5 N 0.7769(2) 0.40484(9) 0.89601(18) 0.0249(4) Uani 1 d .
C6 C 0.6746(3) 0.50293(10) 0.7431(2) 0.0231(4) Uani 1 d .
C7 C 0.9533(2) 0.46117(10) 0.8453(2) 0.0211(4) Uani 1 d .
C8 C 1.0674(3) 0.67230(10) 0.4686(2) 0.0238(4) Uani 1 d .
C9 C 1.0563(3) 0.64171(10) 0.6791(2) 0.0233(4) Uani 1 d .
H9 H 1.0863 0.6477 0.7717 0.028 Uiso 1 calc R
C10 C 0.4719(3) 0.59824(11) 0.5877(2) 0.0266(5) Uani 1 d .
H10 H 0.4040 0.6300 0.5352 0.032 Uiso 1 calc R
C11 C 0.7341(2) 0.54967(10) 0.6787(2) 0.0228(4) Uani 1 d .
C12 C 1.1171(3) 0.68153(10) 0.6068(2) 0.0228(4) Uani 1 d .
H12 H 1.1898 0.7138 0.6502 0.027 Uiso 1 calc R
C13 C 0.6345(3) 0.37576(10) 0.9036(2) 0.0250(4) Uani 1 d .
C14 C 0.4730(3) 0.35342(10) 1.0327(2) 0.0251(4) Uani 1 d .
H14 H 0.4467 0.3609 1.1074 0.030 Uiso 1 calc R
C15 C 0.3907(3) 0.30771(10) 0.9376(2) 0.0245(4) Uani 1 d .
C16 C 0.9033(3) 0.58414(11) 0.4758(2) 0.0269(5) Uani 1 d .
H16 H 0.8331 0.5511 0.4328 0.032 Uiso 1 calc R
C17 C 1.0392(3) 0.41142(10) 0.9319(2) 0.0247(4) Uani 1 d .
H17 H 1.1492 0.4035 0.9627 0.030 Uiso 1 calc R
C18 C 0.9263(3) 0.37712(10) 0.9613(2) 0.0263(5) Uani 1 d .
H18 H 0.9471 0.3411 1.0163 0.032 Uiso 1 calc R
C19 C 0.9511(3) 0.59315(10) 0.6139(2) 0.0223(4) Uani 1 d .
C20 C 0.5120(3) 0.50568(10) 0.7282(2) 0.0242(4) Uani 1 d .
H20 H 0.4724 0.4754 0.7711 0.029 Uiso 1 calc R
C21 C 0.9606(3) 0.62458(11) 0.4020(2) 0.0271(5) Uani 1 d .
H21 H 0.9274 0.6196 0.3088 0.033 Uiso 1 calc R
C22 C 0.7920(3) 0.45690(10) 0.8240(2) 0.0218(4) Uani 1 d .
C23 C 0.5957(3) 0.38805(10) 1.0150(2) 0.0254(4) Uani 1 d .
H23 H 0.6513 0.4192 1.0775 0.030 Uiso 1 calc R
C24 C 0.6304(3) 0.59717(11) 0.6014(2) 0.0273(5) Uani 1 d .
H24 H 0.6686 0.6282 0.5590 0.033 Uiso 1 calc R
C25 C 0.5481(3) 0.33110(11) 0.8069(2) 0.0309(5) Uani 1 d .
H25 H 0.5725 0.3242 0.7310 0.037 Uiso 1 calc R
C26 C 0.4250(3) 0.29672(11) 0.8238(2) 0.0307(5) Uani 1 d .
H26 H 0.3663 0.2667 0.7596 0.037 Uiso 1 calc R

loop_
_atom_site_aniso_label
_atom_site_aniso_U_11
_atom_site_aniso_U_22
_atom_site_aniso_U_33
_atom_site_aniso_U_23
_atom_site_aniso_U_13
_atom_site_aniso_U_12
Cl1 0.0289(3) 0.0252(3) 0.0527(4) 0.0000(2) 0.0209(3) -0.0067(2)
Cl2 0.0548(4) 0.0239(3) 0.0399(3) 0.0082(2) 0.0325(3) 0.0033(2)
O1 0.0221(7) 0.0239(8) 0.0320(8) -0.0019(6) 0.0118(6) -0.0016(6)
C2 0.0210(10) 0.0241(11) 0.0321(11) -0.0008(8) 0.0135(9) -0.0008(8)
N3 0.0232(9) 0.0216(9) 0.0268(9) 0.0009(7) 0.0135(7) -0.0015(7)
C4 0.0192(10) 0.0221(10) 0.0236(10) -0.0076(8) 0.0103(8) -0.0025(8)
N5 0.0300(10) 0.0230(9) 0.0255(9) 0.0025(7) 0.0149(8) 0.0011(7)
C6 0.0257(11) 0.0209(10) 0.0230(10) -0.0042(8) 0.0097(8) 0.0007(8)
C7 0.0234(10) 0.0194(10) 0.0221(10) -0.0025(8) 0.0106(8) 0.0002(8)
C8 0.0296(11) 0.0197(10) 0.0290(11) 0.0052(8) 0.0191(9) 0.0074(8)
C9 0.0312(11) 0.0207(10) 0.0226(10) -0.0017(8) 0.0154(9) -0.0013(8)
C10 0.0264(11) 0.0244(11) 0.0309(11) 0.0040(9) 0.0130(9) 0.0020(8)
C11 0.0228(10) 0.0238(11) 0.0245(10) -0.0062(8) 0.0121(9) -0.0034(8)
C12 0.0265(10) 0.0171(10) 0.0282(11) -0.0025(8) 0.0143(9) -0.0030(8)
C13 0.0295(11) 0.0204(10) 0.0293(11) 0.0028(8) 0.0161(9) -0.0035(8)
C14 0.0275(11) 0.0260(11) 0.0257(11) 0.0006(8) 0.0146(9) -0.0010(9)
C15 0.0237(10) 0.0181(10) 0.0324(11) 0.0040(8) 0.0116(9) -0.0012(8)
C16 0.0262(11) 0.0273(11) 0.0284(11) -0.0075(9) 0.0117(9) -0.0045(9)
C17 0.0262(11) 0.0246(11) 0.0254(11) 0.0000(8) 0.0124(9) 0.0025(8)
C18 0.0299(11) 0.0228(11) 0.0264(11) 0.0018(8) 0.0111(9) 0.0052(8)
C19 0.0242(10) 0.0201(10) 0.0282(11) -0.0005(8) 0.0163(9) -0.0012(8)
C20 0.0292(11) 0.0198(10) 0.0267(11) -0.0016(8) 0.0140(9) -0.0035(8)
C21 0.0317(12) 0.0290(12) 0.0222(10) -0.0008(8) 0.0120(9) 0.0051(9)
C22 0.0265(11) 0.0200(10) 0.0222(10) -0.0025(8) 0.0130(8) -0.0017(8)
C23 0.0285(11) 0.0243(11) 0.0258(11) -0.0039(8) 0.0132(9) -0.0053(9)
C24 0.0262(11) 0.0261(12) 0.0348(12) 0.0007(9) 0.0174(10) -0.0019(8)
C25 0.0411(13) 0.0309(12) 0.0262(11) -0.0041(9) 0.0192(10) -0.0062(10)
C26 0.0348(12) 0.0262(12) 0.0305(12) -0.0072(9) 0.0120(10) -0.0076(9)

loop_
_atom_type_symbol
_atom_type_description
_atom_type_scat_dispersion_real
_atom_type_scat_dispersion_imag
_atom_type_scat_source
C C 0.0181 0.0091 'International Tables Vol C Tables 4.2.6.8 and 6.1.1.4'
H H 0.0000 0.0000 'International Tables Vol C Tables 4.2.6.8 and 6.1.1.4'
Cl Cl 0.3639 0.7018 'International Tables Vol C Tables 4.2.6.8 and 6.1.1.4'
N N 0.0311 0.0180 'International Tables Vol C Tables 4.2.6.8 and 6.1.1.4'
O O 0.0492 0.0322 'International Tables Vol C Tables 4.2.6.8 and 6.1.1.4'

loop_
_geom_angle_atom_site_label_1
_geom_angle_atom_site_label_2
_geom_angle_atom_site_label_3
_geom_angle
C10 C2 H2 120.5
C20 C2 H2 120.5
C20 C2 C10 119.0(2)
C4 N3 C11 124.12(17)
C4 N3 C19 115.43(17)
C11 N3 C19 120.45(18)
O1 C4 N3 121.94(19)
O1 C4 C7 123.56(19)
N3 C4 C7 114.44(17)
C18 N5 C13 120.31(18)
C22 N5 C13 130.27(19)
C22 N5 C18 109.28(18)
C11 C6 C22 115.20(19)
C20 C6 C11 119.13(19)
C20 C6 C22 125.63(19)
C17 C7 C4 128.01(19)
C22 C7 C4 122.16(19)
C22 C7 C17 109.62(18)
C12 C8 Cl2 118.88(17)
C21 C8 Cl2 119.20(17)
C21 C8 C12 121.89(19)
C12 C9 H9 119.9
C19 C9 H9 119.9
C19 C9 C12 120.12(19)
C2 C10 H10 119.3
C24 C10 C2 121.5(2)
C24 C10 H10 119.3
C6 C11 N3 121.28(19)
C24 C11 N3 119.45(19)
C24 C11 C6 119.27(19)
C8 C12 C9 118.5(2)
C8 C12 H12 120.7
C9 C12 H12 120.7
C23 C13 N5 119.31(19)
C25 C13 N5 119.70(19)
C25 C13 C23 120.7(2)
C15 C14 H14 120.4
C15 C14 C23 119.18(19)
C23 C14 H14 120.4
C14 C15 Cl1 119.44(17)
C26 C15 Cl1 118.99(17)
C26 C15 C14 121.6(2)
C19 C16 H16 120.2
C19 C16 C21 119.6(2)
C21 C16 H16 120.2
C7 C17 H17 127.2
C18 C17 C7 105.63(19)
C18 C17 H17 127.2
N5 C18 H18 125.5
C17 C18 N5 109.00(19)
C17 C18 H18 125.5
C9 C19 N3 119.56(19)
C9 C19 C16 120.73(19)
C16 C19 N3 119.64(19)
C2 C20 C6 120.8(2)
C2 C20 H20 119.6
C6 C20 H20 119.6
C8 C21 C16 119.0(2)
C8 C21 H21 120.5
C16 C21 H21 120.5
N5 C22 C6 131.15(19)
N5 C22 C7 106.46(18)
C7 C22 C6 122.35(19)
C13 C23 C14 119.6(2)
C13 C23 H23 120.2
C14 C23 H23 120.2
C10 C24 C11 120.2(2)
C10 C24 H24 119.9
C11 C24 H24 119.9
C13 C25 H25 120.1
C13 C25 C26 119.8(2)
C26 C25 H25 120.1
C15 C26 C25 119.1(2)
C15 C26 H26 120.5
C25 C26 H26 120.5

loop_
_geom_bond_atom_site_label_1
_geom_bond_atom_site_label_2
_geom_bond_distance
Cl1 C15 1.742(2)
Cl2 C8 1.749(2)
O1 C4 1.227(2)
C2 H2 0.9300
C2 C10 1.393(3)
C2 C20 1.382(3)
N3 C4 1.391(3)
N3 C11 1.415(3)
N3 C19 1.443(3)
C4 C7 1.453(3)
N5 C13 1.447(3)
N5 C18 1.382(3)
N5 C22 1.370(3)
C6 C11 1.414(3)
C6 C20 1.410(3)
C6 C22 1.445(3)
C7 C17 1.410(3)
C7 C22 1.382(3)
C8 C12 1.384(3)
C8 C21 1.379(3)
C9 H9 0.9300
C9 C12 1.384(3)
C9 C19 1.380(3)
C10 H10 0.9300
C10 C24 1.377(3)
C11 C24 1.396(3)
C12 H12 0.9300
C13 C23 1.389(3)
C13 C25 1.389(3)
C14 H14 0.9300
C14 C15 1.385(3)
C14 C23 1.392(3)
C15 C26 1.385(3)
C16 H16 0.9300
C16 C19 1.384(3)
C16 C21 1.384(3)
C17 H17 0.9300
C17 C18 1.375(3)
C18 H18 0.9300
C20 H20 0.9300
C21 H21 0.9300
C23 H23 0.9300
C24 H24 0.9300
C25 H25 0.9300
C25 C26 1.389(3)
C26 H26 0.9300

loop_
_geom_torsion_atom_site_label_1
_geom_torsion_atom_site_label_2
_geom_torsion_atom_site_label_3
_geom_torsion_atom_site_label_4
_geom_torsion
Cl1 C15 C26 C25 -178.11(18)
Cl2 C8 C12 C9 -178.52(16)
Cl2 C8 C21 C16 177.08(17)
O1 C4 C7 C17 -0.2(3)
O1 C4 C7 C22 -174.51(19)
C2 C10 C24 C11 0.6(3)
N3 C4 C7 C17 177.07(19)
N3 C4 C7 C22 2.7(3)
N3 C11 C24 C10 -179.9(2)
C4 N3 C11 C6 -5.6(3)
C4 N3 C11 C24 173.95(19)
C4 N3 C19 C9 -69.1(2)
C4 N3 C19 C16 107.9(2)
C4 C7 C17 C18 -174.5(2)
C4 C7 C22 N5 174.99(18)
C4 C7 C22 C6 -7.0(3)
N5 C13 C23 C14 -170.9(2)
N5 C13 C25 C26 171.2(2)
C6 C11 C24 C10 -0.3(3)
C7 C17 C18 N5 -0.3(2)
C10 C2 C20 C6 -0.4(3)
C11 N3 C4 O1 -179.22(19)
C11 N3 C4 C7 3.5(3)
C11 N3 C19 C9 111.8(2)
C11 N3 C19 C16 -71.2(3)
C11 C6 C20 C2 0.7(3)
C11 C6 C22 N5 -177.8(2)
C11 C6 C22 C7 4.8(3)
C12 C8 C21 C16 -1.0(3)
C12 C9 C19 N3 175.98(19)
C12 C9 C19 C16 -0.9(3)
C13 N5 C18 C17 176.35(18)
C13 N5 C22 C6 6.6(4)
C13 N5 C22 C7 -175.6(2)
C13 C25 C26 C15 -0.1(4)
C14 C15 C26 C25 1.9(4)
C15 C14 C23 C13 -0.7(3)
C17 C7 C22 N5 -0.3(2)
C17 C7 C22 C6 177.71(18)
C18 N5 C13 C23 83.4(3)
C18 N5 C13 C25 -90.1(3)
C18 N5 C22 C6 -177.7(2)
C18 N5 C22 C7 0.1(2)
C19 N3 C4 O1 1.8(3)
C19 N3 C4 C7 -175.52(17)
C19 N3 C11 C6 173.35(18)
C19 N3 C11 C24 -7.1(3)
C19 C9 C12 C8 1.4(3)
C19 C16 C21 C8 1.5(3)
C20 C2 C10 C24 -0.2(3)
C20 C6 C11 N3 179.26(18)
C20 C6 C11 C24 -0.3(3)
C20 C6 C22 N5 4.4(4)
C20 C6 C22 C7 -173.0(2)
C21 C8 C12 C9 -0.4(3)
C21 C16 C19 N3 -177.44(19)
C21 C16 C19 C9 -0.5(3)
C22 N5 C13 C23 -101.4(3)
C22 N5 C13 C25 85.1(3)
C22 N5 C18 C17 0.2(2)
C22 C6 C11 N3 1.3(3)
C22 C6 C11 C24 -178.26(19)
C22 C6 C20 C2 178.4(2)
C22 C7 C17 C18 0.4(2)
C23 C13 C25 C26 -2.2(4)
C23 C14 C15 Cl1 178.49(17)
C23 C14 C15 C26 -1.6(3)
C25 C13 C23 C14 2.6(3)
